data_7035344
loop_
_publ_author_name
'Zhang, He'
'Lv, Jing-Hua'
'Yu, Kai'
'Wang, Chun-Mei'
'Wang, Chun-Xiao'
'Sun, Di'
'Zhou, Bai-Bin'

_publ_section_title
;
 Assembly of a basket-like {Sr &#x2282; P6Mo18O73} cage from 0D dimmer to
 2D network and its photo-/electro-catalytic properties.
;
_journal_issue 28
_journal_name_full 'Dalton transactions (Cambridge, England : 2003)'
_journal_page_first 12839
_journal_page_last 12851
_journal_paper_doi 10.1039/c5dt01480h
_journal_volume 44
_journal_year 2015
_chemical_absolute_configuration unk
_chemical_formula_moiety 'C36 H68 Co Mo18 N12 O77 P6 Sr'
_chemical_formula_sum 'C36 H68 Co Mo18 N12 O77 P6 Sr'
_chemical_formula_weight 3960.31
_chemical_name_systematic
; 
 ? 
;
_space_group_IT_number 4
_symmetry_cell_setting monoclinic
_symmetry_space_group_name_Hall 'P 2yb'
_symmetry_space_group_name_H-M 'P 1 21 1'
_atom_sites_solution_hydrogens geom
_atom_sites_solution_primary direct
_atom_sites_solution_secondary difmap
_audit_block_doi 10.5517/cc13z4mv
_audit_creation_method SHELXL-97
_audit_update_record
;
2015-05-21 deposited with the CCDC.
2015-06-05 downloaded from the CCDC.
;
_cell_angle_alpha 90.00
_cell_angle_beta 104.659(4)
_cell_angle_gamma 90.00
_cell_formula_units_Z 2
_cell_length_a 16.690(4)
_cell_length_b 13.887(3)
_cell_length_c 21.799(5)
_cell_measurement_reflns_used 7229
_cell_measurement_temperature 298(2)
_cell_measurement_theta_max 26.91
_cell_measurement_theta_min 2.43
_cell_volume 4888.0(19)
_computing_cell_refinement 'Bruker SMART'
_computing_data_collection 'Bruker SMART'
_computing_data_reduction 'Bruker SAINT'
_computing_molecular_graphics 'Bruker SHELXTL'
_computing_publication_material 'Bruker SHELXTL'
_computing_structure_refinement 'SHELXL-97 (Sheldrick, 1997)'
_computing_structure_solution 'SHELXS-97 (Sheldrick, 1990)'
_diffrn_ambient_temperature 298(2)
_diffrn_measured_fraction_theta_full 0.989
_diffrn_measured_fraction_theta_max 0.989
_diffrn_measurement_device_type 'CCD area detector'
_diffrn_measurement_method 'phi and omega scans'
_diffrn_radiation_monochromator graphite
_diffrn_radiation_source 'fine-focus sealed tube'
_diffrn_radiation_type MoK\a
_diffrn_radiation_wavelength 0.71073
_diffrn_reflns_av_R_equivalents 0.0384
_diffrn_reflns_av_sigmaI/netI 0.0636
_diffrn_reflns_limit_h_max 21
_diffrn_reflns_limit_h_min -21
_diffrn_reflns_limit_k_max 11
_diffrn_reflns_limit_k_min -17
_diffrn_reflns_limit_l_max 27
_diffrn_reflns_limit_l_min -26
_diffrn_reflns_number 27952
_diffrn_reflns_theta_full 27.17
_diffrn_reflns_theta_max 27.17
_diffrn_reflns_theta_min 0.97
_exptl_absorpt_coefficient_mu 3.145
_exptl_absorpt_correction_T_max 0.4735
_exptl_absorpt_correction_T_min 0.3621
_exptl_absorpt_correction_type multi-scan
_exptl_absorpt_process_details
; 
SADABS v.2.10 (Bruker,2003) was used for absorption correction. 
R(int) was 0.0384 after correction. 
The Ratio of minimum to maximum transmission is 0.7647. 
;
_exptl_crystal_colour blue
_exptl_crystal_density_diffrn 2.691
_exptl_crystal_density_method 'not measured'
_exptl_crystal_description block
_exptl_crystal_F_000 3790.0
_exptl_crystal_size_max 0.26
_exptl_crystal_size_mid 0.24
_exptl_crystal_size_min 0.22
_refine_diff_density_max 1.308
_refine_diff_density_min -1.540
_refine_diff_density_rms 0.246
_refine_ls_abs_structure_details 'Flack H D (1983), Acta Cryst. A39, 876-881'
_refine_ls_abs_structure_Flack 0.177(11)
_refine_ls_extinction_method none
_refine_ls_goodness_of_fit_ref 1.043
_refine_ls_hydrogen_treatment constr
_refine_ls_matrix_type full
_refine_ls_number_parameters 1360
_refine_ls_number_reflns 14823
_refine_ls_number_restraints 39
_refine_ls_restrained_S_all 1.033
_refine_ls_R_factor_all 0.0504
_refine_ls_R_factor_gt 0.0387
_refine_ls_shift/su_max 0.001
_refine_ls_shift/su_mean 0.000
_refine_ls_structure_factor_coef Fsqd
_refine_ls_weighting_details 'calc w=1/[\s^2^(Fo^2^)+(0.0589P)^2^+3.8330P] where P=(Fo^2^+2Fc^2^)/3'
_refine_ls_weighting_scheme calc
_refine_ls_wR_factor_gt 0.0910
_refine_ls_wR_factor_ref 0.1022
_reflns_number_gt 12834
_reflns_number_total 21482
_reflns_threshold_expression >2sigma(I)
_cod_data_source_file c5dt01480h2.cif
_cod_data_source_block test_0m
_cod_depositor_comments
;
The following automatic conversions were performed:

'_chemical_absolute_configuration' value ' unk ' changed to 'unk'
according to
/usr/data/users/saulius/crontab/automatic-downloads/rss-feeds/RSC/lib/dictionaries/cif_core.dic
dictionary named 'cif_core.dic' version 2.4.2 from 2011-04-26.

'_symmetry_cell_setting' value 'Monoclinic' changed to 'monoclinic'
according to
/usr/data/users/saulius/crontab/automatic-downloads/rss-feeds/RSC/lib/dictionaries/cif_core.dic
dictionary named 'cif_core.dic' version 2.4.2 from 2011-04-26.

Automatic conversion script
Id: cif_fix_values 3271 2015-04-21 07:52:19Z andrius 

 Adding full bibliography for 7035341--7035345.cif.
;
_cod_original_sg_symbol_Hall 'P 2yb '
_cod_original_sg_symbol_H-M P2(1)
_cod_database_code 7035344

loop_
_symmetry_equiv_pos_as_xyz
'x, y, z'
'-x, y+1/2, -z'

loop_
_atom_site_label
_atom_site_type_symbol
_atom_site_fract_x
_atom_site_fract_y
_atom_site_fract_z
_atom_site_U_iso_or_equiv
_atom_site_adp_type
_atom_site_occupancy
_atom_site_symmetry_multiplicity
_atom_site_calc_flag
_atom_site_refinement_flags
Mo1 Mo 0.51572(6) 0.29617(7) 0.17743(4) 0.0173(2) Uani 1 1 d .
Mo2 Mo 0.62078(6) 0.31821(7) 0.42070(4) 0.0173(2) Uani 1 1 d .
Mo3 Mo 0.46913(5) 0.43505(8) 0.30801(4) 0.0188(2) Uani 1 1 d .
Mo4 Mo 0.96860(5) 0.44248(7) 0.46838(4) 0.01363(18) Uani 1 1 d .
Mo5 Mo 0.69320(6) 0.67414(7) 0.27358(4) 0.01505(19) Uani 1 1 d .
Mo6 Mo 0.51770(6) 0.54179(7) 0.16606(4) 0.0175(2) Uani 1 1 d .
Mo7 Mo 0.63962(6) 0.51820(7) 0.04224(4) 0.0176(2) Uani 1 1 d .
Mo8 Mo 0.95664(6) 0.26809(7) 0.08622(4) 0.0193(2) Uani 1 1 d .
Mo9 Mo 0.95399(6) 0.52237(7) 0.07266(4) 0.0187(2) Uani 1 1 d .
Mo10 Mo 0.69067(6) 0.18343(7) 0.29743(4) 0.01568(19) Uani 1 1 d .
Mo11 Mo 1.09869(5) 0.42610(7) 0.34830(4) 0.0175(2) Uani 1 1 d .
Mo12 Mo 0.63966(6) 0.27483(7) 0.05484(4) 0.0182(2) Uani 1 1 d .
Mo13 Mo 1.11278(6) 0.40607(7) 0.17837(4) 0.0200(2) Uani 1 1 d .
Mo14 Mo 0.61929(6) 0.57411(7) 0.40675(4) 0.0175(2) Uani 1 1 d .
Mo15 Mo 0.79566(6) 0.38391(7) -0.01751(4) 0.0200(2) Uani 1 1 d .
Mo16 Mo 0.81248(6) 0.65471(7) 0.14964(4) 0.0164(2) Uani 1 1 d .
Mo17 Mo 0.77007(6) 0.45764(7) 0.51803(4) 0.0196(2) Uani 1 1 d .
Mo18 Mo 0.81451(6) 0.16422(7) 0.17617(4) 0.0171(2) Uani 1 1 d .
Sr1 Sr 0.86689(6) 0.42863(8) 0.29893(4) 0.0161(2) Uani 1 1 d .
Co1 Co 1.00029(10) 0.69575(11) 0.48939(7) 0.0172(3) Uani 1 1 d .
P1 P 0.80916(16) 0.4065(2) 0.14542(12) 0.0149(6) Uani 1 1 d .
P2 P 0.66840(15) 0.4283(2) 0.28395(12) 0.0122(5) Uani 1 1 d .
P3 P 0.82674(17) 0.6139(2) 0.41017(13) 0.0150(6) Uani 1 1 d .
P4 P 1.00169(17) 0.5872(2) 0.23120(13) 0.0159(6) Uani 1 1 d .
P5 P 0.82680(17) 0.2677(2) 0.42781(12) 0.0141(5) Uani 1 1 d .
O1 O 1.0200(4) 0.4312(6) 0.3988(3) 0.0194(16) Uani 1 1 d .
O2 O 0.5701(5) 0.5290(6) 0.0988(4) 0.0233(18) Uani 1 1 d .
O3 O 0.4747(5) 0.5244(6) 0.2490(3) 0.0187(17) Uani 1 1 d .
O4 O 0.8630(4) 0.3986(6) 0.0952(3) 0.0175(16) Uani 1 1 d .
O5 O 0.8849(4) 0.5350(5) 0.3953(3) 0.0150(15) Uani 1 1 d .
O6 O 0.5697(5) 0.2871(6) 0.1108(4) 0.0235(18) Uani 1 1 d .
O7 O 0.6197(4) 0.4360(6) 0.3374(3) 0.0130(14) Uani 1 1 d .
O8 O 0.3692(4) 0.4354(7) 0.3126(4) 0.031(2) Uani 1 1 d .
O9 O 0.7600(5) 0.1690(6) 0.2420(3) 0.0200(17) Uani 1 1 d .
O10 O 0.7247(4) 0.5161(5) 0.2868(3) 0.0147(15) Uani 1 1 d .
O11 O 0.7595(4) 0.6708(6) 0.2156(3) 0.0185(16) Uani 1 1 d .
O12 O 0.4608(4) 0.4170(6) 0.1435(3) 0.0190(16) Uani 1 1 d .
O13 O 0.7235(5) 0.3396(5) 0.2960(3) 0.0166(16) Uani 1 1 d .
O14 O 0.6304(5) 0.6454(6) 0.3413(4) 0.0200(17) Uani 1 1 d .
O15 O 0.6037(4) 0.4222(6) 0.2191(3) 0.0206(16) Uani 1 1 d .
O16 O 0.7329(5) 0.2910(6) 0.0035(3) 0.0232(18) Uani 1 1 d .
O17 O 0.5973(4) 0.3920(6) 0.0109(3) 0.0184(16) Uani 1 1 d .
O18 O 0.5995(5) 0.6288(6) 0.2115(3) 0.0204(17) Uani 1 1 d .
O19 O 0.9988(5) 0.5281(6) 0.2903(3) 0.0177(16) Uani 1 1 d .
O20 O 0.7945(5) 0.6759(5) 0.3506(3) 0.0185(16) Uani 1 1 d .
O21 O 0.9295(4) 0.6580(5) 0.2136(3) 0.0178(16) Uani 1 1 d .
O22 O 0.8844(5) 0.3384(5) 0.4051(3) 0.0155(16) Uani 1 1 d .
O23 O 1.0053(5) 0.5188(6) 0.1750(3) 0.0201(17) Uani 1 1 d .
O24 O 1.0231(4) 0.3963(6) 0.0945(3) 0.0202(17) Uani 1 1 d .
O25 O 0.7530(4) 0.3293(6) 0.4406(3) 0.0176(16) Uani 1 1 d .
O26 O 0.9955(5) 0.3214(6) 0.2990(3) 0.0198(17) Uani 1 1 d .
O27 O 0.7176(5) 0.1978(6) 0.1140(3) 0.0219(17) Uani 1 1 d .
O28 O 0.7943(5) 0.1913(6) 0.3744(3) 0.0190(16) Uani 1 1 d .
O29 O 0.6172(5) 0.2517(6) 0.4857(4) 0.0276(19) Uani 1 1 d .
O30 O 1.0208(5) 0.5445(5) 0.5039(4) 0.0162(16) Uani 1 1 d .
O31 O 0.8804(5) 0.6063(6) 0.0891(3) 0.0208(17) Uani 1 1 d .
O32 O 0.9792(5) 0.6979(6) 0.5844(4) 0.0274(19) Uani 1 1 d .
H32B H 0.9744 0.6453 0.6031 0.033 Uiso 1 1 d RU
H32C H 0.9759 0.7513 0.6027 0.033 Uiso 1 1 d RU
O33 O 0.5120(5) 0.5382(6) 0.3783(4) 0.0224(18) Uani 1 1 d .
O34 O 1.1597(5) 0.5210(7) 0.3786(4) 0.0278(19) Uani 1 1 d .
O35 O 0.6152(5) 0.6548(6) 0.4639(4) 0.0248(18) Uani 1 1 d .
O36 O 0.9332(5) 0.1702(6) 0.2391(4) 0.0238(18) Uani 1 1 d .
O37 O 0.5882(5) 0.5897(6) -0.0175(4) 0.0275(19) Uani 1 1 d .
O38 O 1.1718(5) 0.3088(7) 0.1699(4) 0.030(2) Uani 1 1 d .
O39 O 1.1275(4) 0.4178(7) 0.2670(3) 0.0255(18) Uani 1 1 d .
O40 O 0.7168(4) 0.4027(5) 0.1085(3) 0.0168(15) Uani 1 1 d .
O41 O 0.8305(4) 0.5003(5) 0.1832(3) 0.0140(15) Uani 1 1 d .
O42 O 0.8308(4) 0.3235(5) 0.1929(3) 0.0150(16) Uani 1 1 d .
O43 O 0.6503(4) 0.4528(5) 0.4634(3) 0.0159(15) Uani 1 1 d .
O44 O 0.8801(4) 0.4506(6) 0.5108(3) 0.0203(17) Uani 1 1 d .
O45 O 0.4386(5) 0.6178(6) 0.1331(4) 0.0262(19) Uani 1 1 d .
O46 O 0.8727(5) 0.6795(6) 0.4633(4) 0.0232(17) Uani 1 1 d .
O47 O 0.4359(5) 0.2190(6) 0.1504(4) 0.0262(19) Uani 1 1 d .
O48 O 0.6748(5) 0.7937(6) 0.2733(4) 0.0263(19) Uani 1 1 d .
O49 O 0.8989(5) 0.4787(6) -0.0050(4) 0.0216(17) Uani 1 1 d .
O50 O 1.1559(5) 0.3271(7) 0.3815(4) 0.028(2) Uani 1 1 d .
O51 O 0.7155(5) 0.6066(6) 0.0920(3) 0.0209(17) Uani 1 1 d .
O52 O 1.0291(5) 0.5924(6) 0.0568(4) 0.029(2) Uani 1 1 d .
O53 O 0.8829(5) 0.1926(6) 0.1111(3) 0.0225(18) Uani 1 1 d .
O54 O 0.8137(5) 0.7707(6) 0.1268(4) 0.0266(19) Uani 1 1 d .
O55 O 0.6700(5) 0.0663(6) 0.3085(4) 0.0270(19) Uani 1 1 d .
N8 N 0.8255(7) 0.9446(11) -0.0062(6) 0.044(3) Uani 1 1 d .
O56 O 0.7806(5) 0.3748(6) -0.0976(4) 0.029(2) Uani 1 1 d .
O57 O 0.8998(5) 0.2928(6) 0.0060(4) 0.0265(19) Uani 1 1 d .
O58 O 1.0855(5) 0.6454(6) 0.2496(4) 0.0277(19) Uani 1 1 d .
O59 O 0.7336(5) 0.4846(6) -0.0056(4) 0.0241(18) Uani 1 1 d .
O60 O 1.1681(5) 0.5012(6) 0.1605(4) 0.032(2) Uani 1 1 d .
O61 O 0.7520(5) 0.5617(6) 0.4283(4) 0.0203(17) Uani 1 1 d .
O62 O 1.0091(5) 0.2943(6) 0.1873(3) 0.0234(18) Uani 1 1 d .
O63 O 1.0320(5) 0.1906(7) 0.0767(4) 0.027(2) Uani 1 1 d .
O64 O 0.6297(5) 0.2304(6) 0.3621(4) 0.0215(18) Uani 1 1 d .
O65 O 1.0860(5) 0.1854(6) 0.2774(4) 0.032(2) Uani 1 1 d .
O66 O 0.5872(6) 0.1900(6) 0.0046(4) 0.032(2) Uani 1 1 d .
O67 O 0.5971(5) 0.2173(6) 0.2318(4) 0.0211(17) Uani 1 1 d .
O68 O 0.7691(5) 0.5593(7) 0.5618(4) 0.035(2) Uani 1 1 d .
O69 O 1.0209(5) 0.6793(6) 0.3956(4) 0.0285(19) Uani 1 1 d .
H69A H 1.0235 0.6234 0.3804 0.034 Uiso 1 1 d RU
H69B H 1.0263 0.7288 0.3741 0.034 Uiso 1 1 d RU
O70 O 0.4759(5) 0.3318(6) 0.2598(4) 0.0256(19) Uani 1 1 d .
O71 O 1.0199(5) 0.3476(6) 0.5148(4) 0.0189(17) Uani 1 1 d .
O72 O 0.8738(5) 0.2151(6) 0.4872(3) 0.0189(17) Uani 1 1 d .
O73 O 0.7651(5) 0.3699(7) 0.5721(4) 0.036(2) Uani 1 1 d .
N6 N 0.6074(6) 0.9188(9) 0.0964(5) 0.034(3) Uani 1 1 d .
O74 O 0.5127(5) 0.3519(6) 0.3895(4) 0.0225(18) Uani 1 1 d .
O75 O 0.8148(5) 0.0436(6) 0.1662(4) 0.027(2) Uani 1 1 d .
N3 N 0.6902(6) -0.0798(11) 0.4977(5) 0.046(3) Uani 1 1 d U
N7 N 0.9672(7) 0.9114(9) 0.3183(5) 0.041(3) Uani 1 1 d .
N10 N 0.5837(7) 0.8922(10) -0.0042(6) 0.046(3) Uani 1 1 d .
H10 H 0.5744 0.9011 -0.0444 0.055 Uiso 1 1 calc RU
N4 N 0.7920(8) -0.1329(12) 0.4631(6) 0.058(4) Uani 1 1 d .
H4A H 0.8256 -0.1712 0.4511 0.070 Uiso 1 1 calc RU
N2 N 0.3119(8) 0.1404(9) 0.2967(6) 0.044(3) Uani 1 1 d .
C1 C 0.8838(9) 1.0193(11) 0.3403(7) 0.037(2) Uani 1 1 d U
H1 H 0.8636 1.0763 0.3531 0.044 Uiso 1 1 calc RU
C2 C 0.5897(10) 0.9587(12) 0.0397(7) 0.049(2) Uani 1 1 d U
H2 H 0.5824 1.0244 0.0319 0.059 Uiso 1 1 calc RU
C3 C 0.7940(11) -0.0359(15) 0.4617(8) 0.062(3) Uani 1 1 d U
H3 H 0.8334 0.0014 0.4493 0.074 Uiso 1 1 calc RU
C4 C 0.7111(10) 0.9577(13) -0.0807(7) 0.050(3) Uani 1 1 d U
H4 H 0.6647 0.9418 -0.1128 0.060 Uiso 1 1 calc RU
N5 N 0.3701(7) 0.7098(10) 0.3041(6) 0.046(3) Uani 1 1 d .
C5 C 0.7295(11) -0.1588(15) 0.4861(8) 0.061(3) Uani 1 1 d U
H5 H 0.7151 -0.2218 0.4932 0.073 Uiso 1 1 calc RU
N1 N 0.2798(8) 0.1255(11) 0.1931(6) 0.055(4) Uani 1 1 d .
H1A H 0.2755 0.1367 0.1536 0.066 Uiso 1 1 calc RU
C6 C 0.7290(11) -0.0025(15) 0.4813(8) 0.062(3) Uani 1 1 d U
H6 H 0.7138 0.0616 0.4833 0.074 Uiso 1 1 calc RU
C7 C 0.7670(10) 0.8951(15) -0.0510(8) 0.061(3) Uani 1 1 d U
H7 H 0.7669 0.8293 -0.0589 0.073 Uiso 1 1 calc RU
C8 C 0.2649(11) 0.6214(14) 0.3106(8) 0.059(3) Uani 1 1 d U
H8 H 0.2239 0.5744 0.3014 0.071 Uiso 1 1 calc RU
C9 C 0.9626(10) 1.0015(12) 0.3414(7) 0.048(2) Uani 1 1 d U
H9 H 1.0068 1.0435 0.3556 0.058 Uiso 1 1 calc RU
N12 N 0.8382(9) 0.9412(14) 0.3175(7) 0.074(5) Uani 1 1 d .
H12A H 0.7857 0.9350 0.3126 0.089 Uiso 1 1 calc RU
C10 C 0.6124(10) 0.9722(12) 0.1567(8) 0.053(2) Uani 1 1 d U
H10A H 0.6502 1.0260 0.1594 0.064 Uiso 1 1 calc RU
H10B H 0.6346 0.9298 0.1922 0.064 Uiso 1 1 calc RU
C11 C 0.3509(11) 0.1754(14) 0.3604(8) 0.061(3) Uani 1 1 d U
H11A H 0.3553 0.2450 0.3597 0.073 Uiso 1 1 calc RU
H11B H 0.3169 0.1584 0.3888 0.073 Uiso 1 1 calc RU
C12 C 0.3200(11) 0.1822(14) 0.2435(8) 0.059(3) Uani 1 1 d U
H12 H 0.3479 0.2394 0.2408 0.070 Uiso 1 1 calc RU
C13 C 1.0755(10) 0.9122(15) 0.2576(7) 0.059(3) Uani 1 1 d U
H13A H 1.1225 0.8754 0.2520 0.071 Uiso 1 1 calc RU
H13B H 1.0948 0.9769 0.2701 0.071 Uiso 1 1 calc RU
C14 C 0.6187(9) -0.0818(16) 0.5272(8) 0.065(3) Uani 1 1 d U
H14A H 0.6319 -0.0465 0.5669 0.078 Uiso 1 1 calc RU
H14B H 0.6051 -0.1476 0.5355 0.078 Uiso 1 1 calc RU
C15 C 0.2664(11) 0.0561(14) 0.2837(9) 0.061(3) Uani 1 1 d U
H15 H 0.2522 0.0152 0.3131 0.073 Uiso 1 1 calc RU
C16 C 0.4330(12) 0.1338(15) 0.3835(9) 0.069(3) Uani 1 1 d U
H16A H 0.4654 0.1502 0.3539 0.083 Uiso 1 1 calc RU
H16B H 0.4592 0.1641 0.4237 0.083 Uiso 1 1 calc RU
C17 C 0.5955(10) 0.8037(13) 0.0282(8) 0.051(3) Uani 1 1 d U
H17 H 0.5927 0.7433 0.0094 0.061 Uiso 1 1 calc RU
C18 C 0.8996(10) 0.8964(15) 0.0380(8) 0.065(3) Uani 1 1 d U
H18A H 0.8809 0.8427 0.0592 0.078 Uiso 1 1 calc RU
H18B H 0.9361 0.8713 0.0135 0.078 Uiso 1 1 calc RU
C19 C 0.5298(10) 1.0092(13) 0.1613(8) 0.056(3) Uani 1 1 d U
H19A H 0.5117 1.0562 0.1277 0.067 Uiso 1 1 calc RU
H19B H 0.5386 1.0438 0.2011 0.067 Uiso 1 1 calc RU
C20 C 0.2464(10) 0.0447(13) 0.2190(8) 0.059(3) Uani 1 1 d U
H20 H 0.2166 -0.0061 0.1962 0.071 Uiso 1 1 calc RU
C21 C 0.4378(11) 0.7568(14) 0.2845(9) 0.063(3) Uani 1 1 d U
H21A H 0.4725 0.7083 0.2721 0.076 Uiso 1 1 calc RU
H21B H 0.4716 0.7924 0.3200 0.076 Uiso 1 1 calc RU
C22 C 0.3186(12) 0.6433(14) 0.2760(9) 0.065(3) Uani 1 1 d U
H22 H 0.3190 0.6150 0.2374 0.078 Uiso 1 1 calc RU
C23 C 0.4581(11) 0.9405(14) 0.1579(8) 0.062(3) Uani 1 1 d U
H23A H 0.4079 0.9762 0.1568 0.075 Uiso 1 1 calc RU
H23B H 0.4489 0.9014 0.1198 0.075 Uiso 1 1 calc RU
C24 C 0.8895(10) 0.8748(13) 0.3040(8) 0.052(3) Uani 1 1 d U
H24 H 0.8743 0.8138 0.2875 0.062 Uiso 1 1 calc RU
C25 C 0.6114(10) 0.8208(13) 0.0905(8) 0.054(3) Uani 1 1 d U
H25 H 0.6229 0.7757 0.1230 0.064 Uiso 1 1 calc RU
C26 C 1.0456(10) 0.8679(13) 0.3103(8) 0.055(2) Uani 1 1 d U
H26A H 1.0370 0.7996 0.3021 0.066 Uiso 1 1 calc RU
H26B H 1.0882 0.8751 0.3496 0.066 Uiso 1 1 calc RU
C27 C 0.4801(11) 0.8789(14) 0.2147(9) 0.067(3) Uani 1 1 d U
H27A H 0.5061 0.9185 0.2510 0.080 Uiso 1 1 calc RU
H27B H 0.5206 0.8318 0.2092 0.080 Uiso 1 1 calc RU
C28 C 0.4367(12) 0.0337(15) 0.3924(9) 0.070(3) Uani 1 1 d U
H28A H 0.4090 0.0065 0.3515 0.084 Uiso 1 1 calc RU
H28B H 0.4011 0.0202 0.4203 0.084 Uiso 1 1 calc RU
C29 C 0.8004(11) 1.0352(15) -0.0115(9) 0.061(3) Uani 1 1 d U
H29 H 0.8274 1.0853 0.0138 0.073 Uiso 1 1 calc RU
C30 C 1.0145(11) 0.9121(16) 0.1342(8) 0.071(3) Uani 1 1 d U
H30A H 1.0150 0.8445 0.1231 0.085 Uiso 1 1 calc RU
H30B H 1.0668 0.9395 0.1311 0.085 Uiso 1 1 calc RU
N9 N 0.7298(10) 1.0458(13) -0.0589(8) 0.075(4) Uani 1 1 d U
H9A H 0.7033 1.0982 -0.0717 0.091 Uiso 1 1 calc RU
N11 N 0.2807(11) 0.6767(13) 0.3576(8) 0.079(3) Uani 1 1 d U
H11 H 0.2540 0.6787 0.3865 0.095 Uiso 1 1 calc RU
C31 C 0.4056(12) 0.8252(15) 0.2294(9) 0.069(3) Uani 1 1 d U
H31A H 0.3677 0.8712 0.2403 0.082 Uiso 1 1 calc RU
H31B H 0.3760 0.7894 0.1924 0.082 Uiso 1 1 calc RU
C32 C 0.3463(12) 0.7326(15) 0.3557(9) 0.067(3) Uani 1 1 d U
H32A H 0.3704 0.7790 0.3855 0.081 Uiso 1 1 calc RU
C33 C 0.9440(11) 0.9620(15) 0.0840(8) 0.069(3) Uani 1 1 d U
H33A H 0.9060 0.9924 0.1051 0.083 Uiso 1 1 calc RU
H33B H 0.9676 1.0120 0.0629 0.083 Uiso 1 1 calc RU
C34 C 1.0112(10) 0.9177(16) 0.1938(8) 0.069(2) Uani 1 1 d U
H34A H 0.9711 0.8688 0.1972 0.083 Uiso 1 1 calc RU
H34B H 0.9836 0.9787 0.1958 0.083 Uiso 1 1 calc RU
P6 P 1.00201(18) 0.2448(2) 0.24980(14) 0.0179(6) Uani 1 1 d .
C35 C 0.5414(12) -0.0313(16) 0.4766(9) 0.075(3) Uani 1 1 d U
H35A H 0.4938 -0.0530 0.4908 0.090 Uiso 1 1 calc RU
H35B H 0.5477 0.0362 0.4883 0.090 Uiso 1 1 calc RU
C36 C 0.5137(11) -0.0281(16) 0.4169(9) 0.073(3) Uani 1 1 d U
H36A H 0.5011 -0.0932 0.4014 0.088 Uiso 1 1 calc RU
H36B H 0.5572 -0.0039 0.3988 0.088 Uiso 1 1 calc RU
O1W O 0.2154(8) 0.1602(8) 0.0635(5) 0.066(3) Uani 1 1 d .
H1WA H 0.1744 0.1984 0.0535 0.079 Uiso 1 1 d RU
H1WB H 0.2087 0.1004 0.0554 0.079 Uiso 1 1 d RU
O2W O 0.1535(8) 0.7088(9) 0.1559(5) 0.064(3) Uani 1 1 d .
H2WA H 0.1032 0.6952 0.1387 0.077 Uiso 1 1 d RU
H2WB H 0.1665 0.7648 0.1709 0.077 Uiso 1 1 d RU

loop_
_atom_site_aniso_label
_atom_site_aniso_U_11
_atom_site_aniso_U_22
_atom_site_aniso_U_33
_atom_site_aniso_U_23
_atom_site_aniso_U_13
_atom_site_aniso_U_12
Mo1 0.0148(5) 0.0178(5) 0.0177(5) -0.0016(4) 0.0013(4) -0.0013(4)
Mo2 0.0156(5) 0.0194(5) 0.0178(5) 0.0001(4) 0.0059(4) -0.0021(4)
Mo3 0.0143(4) 0.0227(5) 0.0199(5) -0.0013(4) 0.0053(4) -0.0002(4)
Mo4 0.0144(4) 0.0124(5) 0.0132(4) 0.0001(4) 0.0020(3) -0.0002(4)
Mo5 0.0141(4) 0.0131(5) 0.0168(4) -0.0008(4) 0.0018(4) 0.0017(4)
Mo6 0.0147(5) 0.0194(5) 0.0168(5) -0.0005(4) 0.0008(4) 0.0011(4)
Mo7 0.0192(5) 0.0172(5) 0.0150(5) 0.0001(4) 0.0016(4) 0.0005(4)
Mo8 0.0214(5) 0.0206(5) 0.0177(5) -0.0024(4) 0.0082(4) 0.0012(4)
Mo9 0.0205(5) 0.0204(5) 0.0168(5) 0.0015(4) 0.0075(4) -0.0002(4)
Mo10 0.0159(5) 0.0136(5) 0.0171(5) -0.0002(4) 0.0033(4) -0.0017(4)
Mo11 0.0138(4) 0.0214(5) 0.0171(5) 0.0005(4) 0.0037(4) -0.0001(4)
Mo12 0.0196(5) 0.0168(5) 0.0177(5) -0.0018(4) 0.0038(4) -0.0015(4)
Mo13 0.0175(4) 0.0244(6) 0.0198(5) 0.0009(4) 0.0081(4) 0.0015(4)
Mo14 0.0165(5) 0.0187(5) 0.0185(5) -0.0030(4) 0.0064(4) 0.0009(4)
Mo15 0.0231(5) 0.0223(5) 0.0149(5) -0.0010(4) 0.0057(4) 0.0003(4)
Mo16 0.0181(5) 0.0137(5) 0.0172(5) 0.0014(4) 0.0044(4) -0.0002(4)
Mo17 0.0164(4) 0.0276(6) 0.0153(5) -0.0012(4) 0.0052(4) -0.0006(4)
Mo18 0.0193(5) 0.0132(5) 0.0195(5) -0.0012(4) 0.0063(4) 0.0002(4)
Sr1 0.0157(4) 0.0175(5) 0.0154(5) -0.0004(4) 0.0045(4) 0.0006(4)
Co1 0.0188(7) 0.0139(8) 0.0176(8) -0.0033(6) 0.0020(6) -0.0001(6)
P1 0.0159(12) 0.0158(15) 0.0132(13) 0.0001(11) 0.0042(11) -0.0010(11)
P2 0.0117(11) 0.0116(13) 0.0129(12) 0.0004(11) 0.0020(10) 0.0009(11)
P3 0.0148(14) 0.0148(14) 0.0145(13) -0.0009(11) 0.0022(11) 0.0006(11)
P4 0.0159(14) 0.0161(15) 0.0150(14) -0.0003(11) 0.0025(11) -0.0016(11)
P5 0.0160(14) 0.0122(13) 0.0141(13) 0.0018(11) 0.0038(11) -0.0003(11)
O1 0.020(3) 0.022(4) 0.018(4) 0.002(3) 0.009(3) 0.004(3)
O2 0.018(4) 0.027(5) 0.025(4) 0.000(4) 0.005(3) -0.002(4)
O3 0.019(4) 0.020(4) 0.018(4) -0.002(3) 0.005(3) 0.003(3)
O4 0.022(4) 0.024(4) 0.010(3) 0.000(3) 0.010(3) -0.002(3)
O5 0.016(4) 0.010(4) 0.019(4) -0.001(3) 0.004(3) 0.004(3)
O6 0.021(4) 0.021(5) 0.028(4) 0.000(4) 0.005(3) 0.003(3)
O7 0.010(3) 0.019(4) 0.009(3) 0.000(3) 0.000(3) 0.000(3)
O8 0.020(4) 0.041(6) 0.030(5) -0.005(4) 0.002(3) -0.003(4)
O9 0.025(4) 0.018(4) 0.017(4) 0.003(3) 0.006(3) 0.001(3)
O10 0.006(3) 0.015(4) 0.022(4) -0.005(3) 0.001(3) -0.003(3)
O11 0.020(4) 0.013(4) 0.020(4) 0.001(3) 0.002(3) -0.003(3)
O12 0.015(3) 0.016(4) 0.023(4) -0.003(3) 0.000(3) -0.003(3)
O13 0.023(4) 0.013(4) 0.012(4) 0.000(3) 0.002(3) 0.000(3)
O14 0.014(4) 0.020(4) 0.026(4) -0.001(3) 0.004(3) 0.003(3)
O15 0.017(3) 0.020(4) 0.024(4) 0.001(3) 0.005(3) -0.006(3)
O16 0.024(4) 0.027(5) 0.017(4) -0.007(3) 0.003(3) 0.004(4)
O17 0.015(3) 0.016(4) 0.021(4) -0.002(3) -0.001(3) 0.000(3)
O18 0.020(4) 0.022(4) 0.019(4) 0.000(3) 0.006(3) 0.001(3)
O19 0.019(4) 0.018(4) 0.015(4) 0.001(3) 0.002(3) 0.003(3)
O20 0.021(4) 0.011(4) 0.020(4) 0.000(3) -0.002(3) -0.002(3)
O21 0.017(4) 0.011(4) 0.025(4) -0.003(3) 0.004(3) -0.001(3)
O22 0.019(4) 0.012(4) 0.015(4) -0.003(3) 0.004(3) -0.002(3)
O23 0.020(4) 0.019(4) 0.023(4) 0.000(3) 0.009(3) 0.002(3)
O24 0.019(4) 0.031(5) 0.014(4) -0.006(3) 0.009(3) -0.001(4)
O25 0.011(4) 0.021(4) 0.020(4) 0.005(3) 0.002(3) 0.000(3)
O26 0.019(4) 0.021(4) 0.021(4) -0.005(3) 0.010(3) 0.003(3)
O27 0.026(4) 0.020(4) 0.019(4) -0.001(3) 0.004(3) 0.004(3)
O28 0.019(4) 0.018(4) 0.018(4) -0.001(3) 0.001(3) 0.000(3)
O29 0.028(5) 0.030(5) 0.026(4) 0.002(4) 0.011(4) -0.004(4)
O30 0.019(4) 0.008(4) 0.022(4) 0.003(3) 0.007(3) 0.002(3)
O31 0.018(4) 0.026(5) 0.016(4) 0.001(3) 0.001(3) 0.001(3)
O32 0.045(5) 0.022(5) 0.018(4) 0.000(3) 0.013(4) 0.000(4)
O33 0.022(4) 0.026(5) 0.019(4) -0.002(3) 0.004(3) 0.001(3)
O34 0.023(5) 0.035(5) 0.023(4) -0.002(4) 0.002(4) -0.012(4)
O35 0.021(4) 0.025(5) 0.027(4) -0.007(4) 0.006(3) -0.004(4)
O36 0.032(5) 0.013(4) 0.028(4) 0.006(3) 0.009(4) -0.002(4)
O37 0.036(5) 0.027(5) 0.016(4) 0.006(4) 0.001(4) 0.004(4)
O38 0.020(4) 0.038(5) 0.035(5) -0.002(4) 0.012(4) 0.010(4)
O39 0.016(3) 0.039(5) 0.023(4) -0.001(4) 0.009(3) 0.002(4)
O40 0.015(3) 0.016(4) 0.019(4) 0.001(3) 0.003(3) 0.005(3)
O41 0.015(4) 0.012(4) 0.014(4) -0.001(3) 0.001(3) -0.001(3)
O42 0.017(4) 0.012(4) 0.015(4) -0.001(3) 0.002(3) -0.001(3)
O43 0.017(3) 0.012(4) 0.022(4) -0.004(3) 0.010(3) 0.002(3)
O44 0.017(4) 0.025(5) 0.018(4) 0.005(3) 0.002(3) 0.001(3)
O45 0.019(4) 0.029(5) 0.027(4) 0.003(4) 0.000(3) 0.001(4)
O46 0.022(4) 0.022(4) 0.026(4) -0.007(4) 0.005(3) -0.001(4)
O47 0.025(5) 0.029(5) 0.027(5) -0.002(4) 0.010(4) -0.006(4)
O48 0.035(5) 0.019(4) 0.027(4) 0.010(4) 0.011(4) 0.003(4)
O49 0.024(4) 0.022(4) 0.020(4) 0.005(3) 0.009(3) -0.001(3)
O50 0.028(5) 0.037(5) 0.022(4) 0.001(4) 0.008(4) 0.005(4)
O51 0.028(4) 0.014(4) 0.021(4) -0.001(3) 0.008(3) -0.004(3)
O52 0.031(5) 0.027(5) 0.034(5) 0.003(4) 0.019(4) -0.003(4)
O53 0.028(4) 0.027(5) 0.015(4) -0.004(3) 0.010(3) 0.001(4)
O54 0.031(5) 0.019(4) 0.030(4) 0.009(4) 0.009(4) 0.002(4)
O55 0.032(5) 0.018(4) 0.029(5) 0.003(4) 0.004(4) -0.003(4)
N8 0.033(6) 0.056(9) 0.045(7) 0.015(7) 0.012(5) -0.001(6)
O56 0.029(4) 0.036(5) 0.021(4) -0.005(4) 0.006(4) -0.002(4)
O57 0.031(5) 0.028(5) 0.020(4) -0.004(4) 0.007(4) -0.001(4)
O58 0.014(4) 0.029(5) 0.040(5) -0.001(4) 0.008(4) -0.006(3)
O59 0.024(4) 0.025(5) 0.025(4) -0.003(3) 0.009(4) -0.001(4)
O60 0.031(5) 0.032(5) 0.037(5) 0.008(4) 0.019(4) 0.001(4)
O61 0.015(4) 0.023(4) 0.023(4) 0.002(3) 0.004(3) -0.004(3)
O62 0.025(4) 0.030(5) 0.016(4) -0.005(3) 0.007(3) -0.009(4)
O63 0.023(4) 0.038(5) 0.022(4) -0.012(4) 0.008(4) -0.003(4)
O64 0.021(4) 0.021(4) 0.021(4) -0.005(3) 0.002(3) -0.009(3)
O65 0.032(5) 0.023(5) 0.040(5) 0.009(4) 0.008(4) 0.017(4)
O66 0.045(5) 0.018(5) 0.029(5) -0.004(4) 0.005(4) -0.001(4)
O67 0.017(4) 0.024(4) 0.022(4) 0.001(3) 0.003(3) -0.004(3)
O68 0.022(5) 0.054(7) 0.026(5) -0.011(4) 0.001(4) 0.004(4)
O69 0.049(5) 0.017(4) 0.019(4) 0.000(3) 0.008(4) -0.007(4)
O70 0.024(4) 0.024(5) 0.031(5) 0.001(4) 0.011(4) 0.002(4)
O71 0.018(4) 0.018(4) 0.021(4) 0.003(3) 0.006(3) -0.002(3)
O72 0.019(4) 0.018(4) 0.020(4) 0.005(3) 0.006(3) 0.001(3)
O73 0.035(5) 0.059(7) 0.017(4) 0.007(4) 0.008(4) -0.015(5)
N6 0.030(5) 0.036(7) 0.037(6) -0.002(5) 0.009(5) 0.004(5)
O74 0.015(4) 0.032(5) 0.022(4) 0.001(3) 0.007(3) 0.002(3)
O75 0.027(5) 0.020(5) 0.039(5) -0.002(4) 0.017(4) 0.004(4)
N3 0.032(5) 0.062(6) 0.046(5) 0.009(5) 0.015(4) 0.004(5)
N7 0.043(6) 0.038(7) 0.043(7) 0.006(6) 0.016(6) -0.003(6)
N10 0.042(7) 0.059(9) 0.035(7) -0.010(6) 0.007(6) -0.014(7)
N4 0.033(7) 0.085(12) 0.055(9) -0.021(8) 0.010(6) 0.014(7)
N2 0.051(8) 0.038(7) 0.048(7) -0.014(6) 0.025(6) -0.017(6)
C1 0.044(5) 0.031(5) 0.039(5) 0.002(5) 0.016(5) -0.002(5)
C2 0.053(5) 0.046(5) 0.048(5) -0.003(4) 0.013(4) -0.004(4)
C3 0.048(6) 0.078(7) 0.060(6) 0.011(6) 0.015(5) -0.004(6)
C4 0.045(5) 0.066(5) 0.045(5) 0.000(5) 0.021(4) -0.010(5)
N5 0.024(6) 0.053(8) 0.064(9) -0.009(7) 0.018(6) -0.008(6)
C5 0.052(5) 0.067(5) 0.062(5) 0.005(5) 0.011(4) 0.003(5)
N1 0.049(8) 0.072(10) 0.044(8) 0.000(7) 0.014(7) 0.014(7)
C6 0.053(4) 0.071(5) 0.059(5) 0.008(4) 0.011(4) 0.000(4)
C7 0.061(5) 0.071(6) 0.055(5) -0.001(5) 0.023(5) -0.008(5)
C8 0.058(6) 0.059(6) 0.071(6) -0.003(5) 0.036(5) -0.011(5)
C9 0.052(5) 0.047(5) 0.050(5) -0.003(4) 0.018(4) -0.002(4)
N12 0.066(9) 0.101(14) 0.061(9) 0.001(10) 0.025(8) 0.016(11)
C10 0.055(5) 0.048(5) 0.053(5) -0.001(4) 0.009(4) -0.004(4)
C11 0.059(5) 0.067(6) 0.055(5) 0.002(5) 0.013(5) -0.019(5)
C12 0.051(5) 0.062(6) 0.060(6) 0.000(5) 0.009(5) -0.015(5)
C13 0.056(5) 0.064(5) 0.060(5) 0.000(5) 0.020(4) 0.006(5)
C14 0.056(5) 0.081(5) 0.063(5) 0.007(5) 0.023(4) -0.001(5)
C15 0.056(5) 0.067(6) 0.058(5) 0.005(5) 0.010(5) -0.017(5)
C16 0.064(5) 0.076(5) 0.062(5) 0.004(5) 0.009(4) -0.013(5)
C17 0.050(6) 0.046(6) 0.056(6) -0.004(5) 0.011(5) 0.000(5)
C18 0.062(5) 0.074(5) 0.061(5) 0.001(4) 0.019(4) -0.001(5)
C19 0.060(5) 0.050(5) 0.054(5) -0.004(5) 0.008(5) 0.000(5)
C20 0.050(6) 0.061(7) 0.062(6) -0.003(6) 0.007(5) -0.020(6)
C21 0.066(5) 0.060(6) 0.072(6) 0.000(5) 0.031(5) -0.007(5)
C22 0.069(6) 0.061(6) 0.072(6) -0.004(5) 0.030(5) -0.003(5)
C23 0.067(5) 0.055(5) 0.062(5) -0.003(5) 0.010(5) -0.001(5)
C24 0.053(5) 0.050(5) 0.055(5) -0.001(4) 0.018(4) -0.003(4)
C25 0.057(5) 0.045(5) 0.055(5) 0.002(5) 0.007(5) -0.001(5)
C26 0.056(4) 0.054(5) 0.056(4) 0.002(4) 0.017(4) 0.004(4)
C27 0.070(5) 0.058(5) 0.068(5) 0.002(5) 0.008(5) -0.002(5)
C28 0.062(5) 0.080(5) 0.066(5) 0.008(5) 0.012(5) -0.010(5)
C29 0.059(6) 0.071(6) 0.056(5) -0.001(5) 0.018(5) -0.005(5)
C30 0.071(5) 0.074(5) 0.065(5) -0.005(5) 0.013(4) 0.009(5)
N9 0.059(10) 0.081(10) 0.092(12) 0.008(9) 0.031(9) 0.004(9)
N11 0.081(7) 0.077(7) 0.089(7) -0.007(6) 0.036(6) -0.014(7)
C31 0.072(5) 0.063(6) 0.074(5) -0.001(5) 0.025(5) -0.004(5)
C32 0.072(6) 0.065(6) 0.074(6) -0.008(5) 0.033(5) -0.013(5)
C33 0.068(5) 0.076(5) 0.063(5) -0.004(5) 0.014(5) 0.005(5)
C34 0.068(3) 0.070(3) 0.068(3) 0.0000(19) 0.0174(19) 0.0016(19)
P6 0.0166(14) 0.0167(15) 0.0204(14) -0.0008(12) 0.0044(12) 0.0022(11)
C35 0.072(3) 0.078(3) 0.075(3) 0.0020(19) 0.0189(19) 0.0000(19)
C36 0.064(5) 0.085(5) 0.068(5) 0.007(5) 0.014(5) -0.004(5)
O1W 0.106(10) 0.039(7) 0.049(7) -0.011(6) 0.013(7) -0.007(7)
O2W 0.078(8) 0.052(8) 0.075(8) 0.004(6) 0.043(7) -0.008(7)

loop_
_atom_type_symbol
_atom_type_description
_atom_type_scat_dispersion_real
_atom_type_scat_dispersion_imag
_atom_type_scat_source
C C 0.0033 0.0016 'International Tables Vol C Tables 4.2.6.8 and 6.1.1.4'
H H 0.0000 0.0000 'International Tables Vol C Tables 4.2.6.8 and 6.1.1.4'
N N 0.0061 0.0033 'International Tables Vol C Tables 4.2.6.8 and 6.1.1.4'
O O 0.0106 0.0060 'International Tables Vol C Tables 4.2.6.8 and 6.1.1.4'
P P 0.1023 0.0942 'International Tables Vol C Tables 4.2.6.8 and 6.1.1.4'
Co Co 0.3494 0.9721 'International Tables Vol C Tables 4.2.6.8 and 6.1.1.4'
Sr Sr -1.5307 3.2498 'International Tables Vol C Tables 4.2.6.8 and 6.1.1.4'
Mo Mo -1.6832 0.6857 'International Tables Vol C Tables 4.2.6.8 and 6.1.1.4'

loop_
_geom_angle_atom_site_label_1
_geom_angle_atom_site_label_2
_geom_angle_atom_site_label_3
_geom_angle
_geom_angle_site_symmetry_1
_geom_angle_site_symmetry_3
O47 Mo1 O6 100.1(4) . .
O47 Mo1 O67 103.1(4) . .
O6 Mo1 O67 92.0(3) . .
O47 Mo1 O12 99.1(4) . .
O6 Mo1 O12 92.0(3) . .
O67 Mo1 O12 156.3(3) . .
O47 Mo1 O70 93.2(3) . .
O6 Mo1 O70 166.7(3) . .
O67 Mo1 O70 86.3(3) . .
O12 Mo1 O70 84.4(3) . .
O47 Mo1 O15 168.0(3) . .
O6 Mo1 O15 88.5(3) . .
O67 Mo1 O15 84.8(3) . .
O12 Mo1 O15 72.0(3) . .
O70 Mo1 O15 78.2(3) . .
O29 Mo2 O64 104.4(4) . .
O29 Mo2 O74 102.1(4) . .
O64 Mo2 O74 99.3(4) . .
O29 Mo2 O43 99.7(3) . .
O64 Mo2 O43 150.4(3) . .
O74 Mo2 O43 92.1(3) . .
O29 Mo2 O25 97.0(3) . .
O64 Mo2 O25 85.8(3) . .
O74 Mo2 O25 158.3(3) . .
O43 Mo2 O25 74.4(3) . .
O29 Mo2 O7 170.4(3) . .
O64 Mo2 O7 85.0(3) . .
O74 Mo2 O7 74.3(3) . .
O43 Mo2 O7 71.8(3) . .
O25 Mo2 O7 85.2(2) . .
O8 Mo3 O70 104.2(4) . .
O8 Mo3 O3 105.6(4) . .
O70 Mo3 O3 96.2(3) . .
O8 Mo3 O33 96.6(4) . .
O70 Mo3 O33 156.3(4) . .
O3 Mo3 O33 89.0(3) . .
O8 Mo3 O74 95.0(4) . .
O70 Mo3 O74 89.8(4) . .
O3 Mo3 O74 156.3(3) . .
O33 Mo3 O74 77.0(3) . .
O8 Mo3 O7 161.9(3) . .
O70 Mo3 O7 86.8(3) . .
O3 Mo3 O7 87.1(3) . .
O33 Mo3 O7 70.3(3) . .
O74 Mo3 O7 70.4(3) . .
O30 Mo4 O71 103.9(3) . .
O30 Mo4 O1 98.3(3) . .
O71 Mo4 O1 98.3(3) . .
O30 Mo4 O44 95.6(3) . .
O71 Mo4 O44 95.1(3) . .
O1 Mo4 O44 157.9(3) . .
O30 Mo4 O22 165.5(3) . .
O71 Mo4 O22 90.5(3) . .
O1 Mo4 O22 78.3(3) . .
O44 Mo4 O22 84.0(3) . .
O30 Mo4 O5 90.0(3) . .
O71 Mo4 O5 166.1(3) . .
O1 Mo4 O5 79.0(3) . .
O44 Mo4 O5 83.8(3) . .
O22 Mo4 O5 75.5(3) . .
O48 Mo5 O11 99.2(4) . .
O48 Mo5 O18 102.0(4) . .
O11 Mo5 O18 91.8(3) . .
O48 Mo5 O14 93.9(3) . .
O11 Mo5 O14 166.6(3) . .
O18 Mo5 O14 88.2(3) . .
O48 Mo5 O20 95.9(4) . .
O11 Mo5 O20 92.7(3) . .
O18 Mo5 O20 160.6(3) . .
O14 Mo5 O20 83.1(3) . .
O48 Mo5 O10 173.0(3) . .
O11 Mo5 O10 84.5(3) . .
O18 Mo5 O10 83.8(3) . .
O14 Mo5 O10 82.2(3) . .
O20 Mo5 O10 77.9(3) . .
O45 Mo6 O2 101.1(4) . .
O45 Mo6 O18 101.8(4) . .
O2 Mo6 O18 93.0(3) . .
O45 Mo6 O12 99.5(4) . .
O2 Mo6 O12 90.7(3) . .
O18 Mo6 O12 157.2(3) . .
O45 Mo6 O3 92.1(3) . .
O2 Mo6 O3 166.0(3) . .
O18 Mo6 O3 88.9(3) . .
O12 Mo6 O3 82.3(3) . .
O45 Mo6 O15 167.7(3) . .
O2 Mo6 O15 88.3(3) . .
O18 Mo6 O15 85.6(3) . .
O12 Mo6 O15 72.1(3) . .
O3 Mo6 O15 78.0(3) . .
O37 Mo7 O51 101.3(4) . .
O37 Mo7 O2 100.3(4) . .
O51 Mo7 O2 90.4(3) . .
O37 Mo7 O17 101.0(4) . .
O51 Mo7 O17 156.1(3) . .
O2 Mo7 O17 94.1(3) . .
O37 Mo7 O59 92.6(4) . .
O51 Mo7 O59 87.4(3) . .
O2 Mo7 O59 167.1(3) . .
O17 Mo7 O59 83.0(3) . .
O37 Mo7 O40 168.8(3) . .
O51 Mo7 O40 84.6(3) . .
O2 Mo7 O40 89.1(3) . .
O17 Mo7 O40 72.0(3) . .
O59 Mo7 O40 78.1(3) . .
O63 Mo8 O57 103.1(4) . .
O63 Mo8 O53 104.5(4) . .
O57 Mo8 O53 99.8(4) . .
O63 Mo8 O24 99.1(3) . .
O57 Mo8 O24 93.4(3) . .
O53 Mo8 O24 149.5(3) . .
O63 Mo8 O62 96.2(3) . .
O57 Mo8 O62 157.9(4) . .
O53 Mo8 O62 85.6(3) . .
O24 Mo8 O62 72.6(3) . .
O63 Mo8 O4 170.8(3) . .
O57 Mo8 O4 75.2(3) . .
O53 Mo8 O4 84.7(3) . .
O24 Mo8 O4 72.2(3) . .
O62 Mo8 O4 84.1(3) . .
O52 Mo9 O31 104.3(4) . .
O52 Mo9 O49 103.2(4) . .
O31 Mo9 O49 101.1(3) . .
O52 Mo9 O24 97.7(4) . .
O31 Mo9 O24 150.2(3) . .
O49 Mo9 O24 93.0(3) . .
O52 Mo9 O23 95.9(4) . .
O31 Mo9 O23 85.5(3) . .
O49 Mo9 O23 157.4(3) . .
O24 Mo9 O23 72.3(3) . .
O52 Mo9 O4 169.9(3) . .
O31 Mo9 O4 85.7(3) . .
O49 Mo9 O4 75.9(3) . .
O24 Mo9 O4 72.4(3) . .
O23 Mo9 O4 83.1(3) . .
O55 Mo10 O9 99.7(4) . .
O55 Mo10 O67 100.8(4) . .
O9 Mo10 O67 93.7(3) . .
O55 Mo10 O64 93.1(4) . .
O9 Mo10 O64 166.1(3) . .
O67 Mo10 O64 89.0(3) . .
O55 Mo10 O28 95.3(4) . .
O9 Mo10 O28 90.1(3) . .
O67 Mo10 O28 162.5(3) . .
O64 Mo10 O28 83.4(3) . .
O55 Mo10 O13 172.9(3) . .
O9 Mo10 O13 84.4(3) . .
O67 Mo10 O13 84.6(3) . .
O64 Mo10 O13 82.4(3) . .
O28 Mo10 O13 78.7(3) . .
O34 Mo11 O50 104.0(4) . .
O34 Mo11 O1 100.3(4) . .
O50 Mo11 O1 100.1(4) . .
O34 Mo11 O39 98.0(4) . .
O50 Mo11 O39 95.6(4) . .
O1 Mo11 O39 152.2(3) . .
O34 Mo11 O26 168.1(4) . .
O50 Mo11 O26 87.8(4) . .
O1 Mo11 O26 75.6(3) . .
O39 Mo11 O26 82.3(3) . .
O34 Mo11 O19 90.9(4) . .
O50 Mo11 O19 165.0(4) . .
O1 Mo11 O19 77.7(3) . .
O39 Mo11 O19 81.3(3) . .
O26 Mo11 O19 77.3(3) . .
O66 Mo12 O6 100.2(4) . .
O66 Mo12 O27 101.5(4) . .
O6 Mo12 O27 92.3(3) . .
O66 Mo12 O17 101.6(4) . .
O6 Mo12 O17 92.0(3) . .
O27 Mo12 O17 155.3(3) . .
O66 Mo12 O16 93.5(4) . .
O6 Mo12 O16 166.2(3) . .
O27 Mo12 O16 87.2(3) . .
O17 Mo12 O16 82.9(3) . .
O66 Mo12 O40 170.2(3) . .
O6 Mo12 O40 87.7(3) . .
O27 Mo12 O40 83.9(3) . .
O17 Mo12 O40 72.1(3) . .
O16 Mo12 O40 78.5(3) . .
O38 Mo13 O60 103.1(4) . .
O38 Mo13 O39 104.4(4) . .
O60 Mo13 O39 103.2(4) . .
O38 Mo13 O24 99.3(4) . .
O60 Mo13 O24 99.3(4) . .
O39 Mo13 O24 142.4(3) . .
O38 Mo13 O23 166.4(4) . .
O60 Mo13 O23 86.0(3) . .
O39 Mo13 O23 82.9(3) . .
O24 Mo13 O23 68.9(3) . .
O38 Mo13 O62 86.8(4) . .
O60 Mo13 O62 166.3(4) . .
O39 Mo13 O62 83.2(3) . .
O24 Mo13 O62 69.3(3) . .
O23 Mo13 O62 82.7(3) . .
O35 Mo14 O14 104.7(4) . .
O35 Mo14 O33 102.4(4) . .
O14 Mo14 O33 99.9(4) . .
O35 Mo14 O43 98.6(3) . .
O14 Mo14 O43 149.9(3) . .
O33 Mo14 O43 93.2(3) . .
O35 Mo14 O61 97.1(3) . .
O14 Mo14 O61 84.8(3) . .
O33 Mo14 O61 158.0(3) . .
O43 Mo14 O61 73.6(3) . .
O35 Mo14 O7 169.6(3) . .
O14 Mo14 O7 85.6(3) . .
O33 Mo14 O7 74.3(3) . .
O43 Mo14 O7 72.0(2) . .
O61 Mo14 O7 84.7(3) . .
O56 Mo15 O16 105.3(4) . .
O56 Mo15 O59 105.4(4) . .
O16 Mo15 O59 97.3(3) . .
O56 Mo15 O57 95.9(3) . .
O16 Mo15 O57 90.3(3) . .
O59 Mo15 O57 154.5(3) . .
O56 Mo15 O49 94.7(3) . .
O16 Mo15 O49 156.6(3) . .
O59 Mo15 O49 88.8(3) . .
O57 Mo15 O49 75.5(3) . .
O56 Mo15 O4 161.7(3) . .
O16 Mo15 O4 87.3(3) . .
O59 Mo15 O4 85.7(3) . .
O57 Mo15 O4 70.3(3) . .
O49 Mo15 O4 70.6(3) . .
O54 Mo16 O11 98.9(4) . .
O54 Mo16 O51 102.2(4) . .
O11 Mo16 O51 93.5(3) . .
O54 Mo16 O31 94.2(4) . .
O11 Mo16 O31 166.0(3) . .
O51 Mo16 O31 88.6(3) . .
O54 Mo16 O21 95.6(4) . .
O11 Mo16 O21 91.6(3) . .
O51 Mo16 O21 160.4(3) . .
O31 Mo16 O21 82.1(3) . .
O54 Mo16 O41 172.0(3) . .
O11 Mo16 O41 85.1(3) . .
O51 Mo16 O41 84.3(3) . .
O31 Mo16 O41 81.3(3) . .
O21 Mo16 O41 77.3(3) . .
O68 Mo17 O73 101.2(5) . .
O68 Mo17 O44 103.7(4) . .
O73 Mo17 O44 103.8(4) . .
O68 Mo17 O43 101.9(4) . .
O73 Mo17 O43 99.6(4) . .
O44 Mo17 O43 140.9(3) . .
O68 Mo17 O61 86.6(4) . .
O73 Mo17 O61 167.5(4) . .
O44 Mo17 O61 83.5(3) . .
O43 Mo17 O61 69.0(3) . .
O68 Mo17 O25 169.3(4) . .
O73 Mo17 O25 86.5(4) . .
O44 Mo17 O25 81.3(3) . .
O43 Mo17 O25 69.3(3) . .
O61 Mo17 O25 84.6(2) . .
O75 Mo18 O9 98.6(4) . .
O75 Mo18 O27 100.5(4) . .
O9 Mo18 O27 92.7(3) . .
O75 Mo18 O53 94.6(4) . .
O9 Mo18 O53 166.1(3) . .
O27 Mo18 O53 89.0(3) . .
O75 Mo18 O36 95.2(4) . .
O9 Mo18 O36 93.3(3) . .
O27 Mo18 O36 162.2(3) . .
O53 Mo18 O36 81.3(3) . .
O75 Mo18 O42 173.2(3) . .
O9 Mo18 O42 84.5(3) . .
O27 Mo18 O42 85.4(3) . .
O53 Mo18 O42 81.9(3) . .
O36 Mo18 O42 78.5(3) . .
O5 Sr1 O22 64.9(2) . .
O5 Sr1 O26 114.1(2) . .
O22 Sr1 O26 79.4(2) . .
O5 Sr1 O10 74.1(2) . .
O22 Sr1 O10 102.1(2) . .
O26 Sr1 O10 171.1(2) . .
O5 Sr1 O41 121.7(2) . .
O22 Sr1 O41 170.9(2) . .
O26 Sr1 O41 101.9(2) . .
O10 Sr1 O41 75.2(2) . .
O5 Sr1 O19 80.1(2) . .
O22 Sr1 O19 114.2(2) . .
O26 Sr1 O19 66.3(2) . .
O10 Sr1 O19 120.0(2) . .
O41 Sr1 O19 74.3(2) . .
O5 Sr1 O42 173.7(2) . .
O22 Sr1 O42 117.4(2) . .
O26 Sr1 O42 72.2(2) . .
O10 Sr1 O42 99.5(2) . .
O41 Sr1 O42 55.3(2) . .
O19 Sr1 O42 103.5(2) . .
O5 Sr1 O13 102.0(2) . .
O22 Sr1 O13 72.3(2) . .
O26 Sr1 O13 117.8(2) . .
O10 Sr1 O13 55.3(2) . .
O41 Sr1 O13 99.4(2) . .
O19 Sr1 O13 173.3(2) . .
O42 Sr1 O13 73.9(2) . .
O5 Sr1 O1 58.2(2) . .
O22 Sr1 O1 57.0(2) . .
O26 Sr1 O1 56.0(2) . .
O10 Sr1 O1 132.2(2) . .
O41 Sr1 O1 131.2(2) . .
O19 Sr1 O1 57.1(2) . .
O42 Sr1 O1 128.2(2) . .
O13 Sr1 O1 129.3(2) . .
O72 Co1 O72 0.00(12) 2_756 2_756
O72 Co1 O46 178.1(3) 2_756 .
O72 Co1 O46 178.1(3) 2_756 .
O72 Co1 O71 91.2(3) 2_756 2_756
O72 Co1 O71 91.2(3) 2_756 2_756
O46 Co1 O71 87.5(3) . 2_756
O72 Co1 O30 88.7(3) 2_756 .
O72 Co1 O30 88.7(3) 2_756 .
O46 Co1 O30 92.8(3) . .
O71 Co1 O30 174.0(3) 2_756 .
O72 Co1 O69 81.5(3) 2_756 .
O72 Co1 O69 81.5(3) 2_756 .
O46 Co1 O69 97.2(3) . .
O71 Co1 O69 97.2(3) 2_756 .
O30 Co1 O69 88.8(3) . .
O72 Co1 O32 99.3(3) 2_756 .
O72 Co1 O32 99.3(3) 2_756 .
O46 Co1 O32 82.1(3) . .
O71 Co1 O32 88.0(3) 2_756 .
O30 Co1 O32 86.1(3) . .
O69 Co1 O32 174.8(3) . .
O42 P1 O41 107.1(4) . .
O42 P1 O40 111.1(4) . .
O41 P1 O40 111.8(4) . .
O42 P1 O4 109.8(4) . .
O41 P1 O4 109.5(4) . .
O40 P1 O4 107.6(4) . .
O13 P2 O10 107.5(4) . .
O13 P2 O15 111.4(4) . .
O10 P2 O15 111.1(4) . .
O13 P2 O7 109.2(4) . .
O10 P2 O7 109.9(4) . .
O15 P2 O7 107.8(4) . .
O46 P3 O20 108.0(5) . .
O46 P3 O5 111.1(4) . .
O20 P3 O5 108.9(4) . .
O46 P3 O61 111.3(4) . .
O20 P3 O61 109.8(4) . .
O5 P3 O61 107.7(4) . .
O21 P4 O19 111.4(4) . .
O21 P4 O23 112.2(4) . .
O19 P4 O23 110.3(4) . .
O21 P4 O58 109.1(5) . .
O19 P4 O58 105.9(5) . .
O23 P4 O58 107.7(4) . .
O72 P5 O22 110.5(4) . .
O72 P5 O28 108.4(4) . .
O22 P5 O28 108.6(4) . .
O72 P5 O25 111.5(4) . .
O22 P5 O25 106.8(4) . .
O28 P5 O25 111.0(4) . .
Mo11 O1 Mo4 163.8(4) . .
Mo11 O1 Sr1 99.7(3) . .
Mo4 O1 Sr1 96.2(2) . .
Mo6 O2 Mo7 170.3(5) . .
Mo3 O3 Mo6 140.8(4) . .
P1 O4 Mo9 125.7(4) . .
P1 O4 Mo8 126.4(4) . .
Mo9 O4 Mo8 93.6(2) . .
P1 O4 Mo15 120.3(4) . .
Mo9 O4 Mo15 90.5(2) . .
Mo8 O4 Mo15 89.9(2) . .
P3 O5 Mo4 124.6(4) . .
P3 O5 Sr1 129.6(4) . .
Mo4 O5 Sr1 100.2(3) . .
Mo1 O6 Mo12 170.6(5) . .
P2 O7 Mo3 119.6(3) . .
P2 O7 Mo2 126.4(4) . .
Mo3 O7 Mo2 90.3(2) . .
P2 O7 Mo14 126.2(4) . .
Mo3 O7 Mo14 90.2(2) . .
Mo2 O7 Mo14 93.8(2) . .
Mo18 O9 Mo10 170.3(5) . .
P2 O10 Mo5 130.4(4) . .
P2 O10 Sr1 99.5(4) . .
Mo5 O10 Sr1 129.7(3) . .
Mo5 O11 Mo16 170.8(4) . .
Mo1 O12 Mo6 120.4(3) . .
P2 O13 Mo10 130.4(4) . .
P2 O13 Sr1 97.4(3) . .
Mo10 O13 Sr1 131.8(3) . .
Mo14 O14 Mo5 149.0(4) . .
P2 O15 Mo6 128.3(5) . .
P2 O15 Mo1 128.7(4) . .
Mo6 O15 Mo1 95.4(3) . .
Mo15 O16 Mo12 139.1(4) . .
Mo12 O17 Mo7 122.0(4) . .
Mo5 O18 Mo6 159.2(5) . .
P4 O19 Mo11 128.0(4) . .
P4 O19 Sr1 122.7(4) . .
Mo11 O19 Sr1 98.0(3) . .
P3 O20 Mo5 136.2(5) . .
P4 O21 Mo16 134.3(4) . .
P5 O22 Mo4 124.0(4) . .
P5 O22 Sr1 131.2(4) . .
Mo4 O22 Sr1 98.7(3) . .
P4 O23 Mo9 134.9(5) . .
P4 O23 Mo13 123.8(4) . .
Mo9 O23 Mo13 98.3(3) . .
Mo13 O24 Mo8 112.7(4) . .
Mo13 O24 Mo9 112.6(4) . .
Mo8 O24 Mo9 116.6(3) . .
P5 O25 Mo2 137.2(5) . .
P5 O25 Mo17 124.1(4) . .
Mo2 O25 Mo17 97.3(3) . .
P6 O26 Mo11 126.0(4) . .
P6 O26 Sr1 126.8(4) . .
Mo11 O26 Sr1 99.1(3) . .
Mo18 O27 Mo12 159.5(5) . .
P5 O28 Mo10 134.0(5) . .
Mo4 O30 Co1 133.7(4) . .
Mo9 O31 Mo16 148.8(4) . .
Mo14 O33 Mo3 124.5(4) . .
P6 O36 Mo18 132.5(5) . .
Mo13 O39 Mo11 159.0(4) . .
P1 O40 Mo7 128.6(4) . .
P1 O40 Mo12 129.6(4) . .
Mo7 O40 Mo12 93.7(2) . .
P1 O41 Mo16 129.7(4) . .
P1 O41 Sr1 99.2(3) . .
Mo16 O41 Sr1 130.3(3) . .
P1 O42 Mo18 129.3(4) . .
P1 O42 Sr1 97.9(4) . .
Mo18 O42 Sr1 132.1(3) . .
Mo17 O43 Mo14 112.2(3) . .
Mo17 O43 Mo2 111.9(3) . .
Mo14 O43 Mo2 117.7(3) . .
Mo17 O44 Mo4 157.1(4) . .
P3 O46 Co1 124.1(4) . .
Mo9 O49 Mo15 121.9(4) . .
Mo7 O51 Mo16 160.0(5) . .
Mo8 O53 Mo18 148.6(4) . .
C29 N8 C7 105.1(15) . .
C29 N8 C18 131.7(16) . .
C7 N8 C18 123.2(15) . .
Mo8 O57 Mo15 123.4(4) . .
Mo15 O59 Mo7 139.4(4) . .
P3 O61 Mo14 138.1(5) . .
P3 O61 Mo17 122.6(4) . .
Mo14 O61 Mo17 97.9(3) . .
P6 O62 Mo8 135.1(5) . .
P6 O62 Mo13 125.5(4) . .
Mo8 O62 Mo13 98.1(3) . .
Mo2 O64 Mo10 148.4(4) . .
Mo10 O67 Mo1 159.3(5) . .
Mo3 O70 Mo1 139.4(5) . .
Mo4 O71 Co1 132.2(4) . 2_746
P5 O72 Co1 123.4(4) . 2_746
C2 N6 C25 109.6(13) . .
C2 N6 C10 124.5(13) . .
C25 N6 C10 125.6(13) . .
Mo2 O74 Mo3 123.9(4) . .
C5 N3 C6 108.2(12) . .
C5 N3 C14 123.5(16) . .
C6 N3 C14 128.2(16) . .
C24 N7 C9 106.8(13) . .
C24 N7 C26 129.7(14) . .
C9 N7 C26 123.4(13) . .
C2 N10 C17 105.8(13) . .
C5 N4 C3 108.0(16) . .
C12 N2 C15 111.2(14) . .
C12 N2 C11 124.3(14) . .
C15 N2 C11 124.4(14) . .
C9 C1 N12 108.7(15) . .
N10 C2 N6 110.2(15) . .
C6 C3 N4 108.1(17) . .
C7 C4 N9 111.2(17) . .
C22 N5 C32 105.3(14) . .
C22 N5 C21 130.2(15) . .
C32 N5 C21 124.3(15) . .
N4 C5 N3 108.8(17) . .
C12 N1 C20 107.1(14) . .
C3 C6 N3 106.8(18) . .
C4 C7 N8 107.8(18) . .
N11 C8 C22 106.7(18) . .
C1 C9 N7 108.3(15) . .
C24 N12 C1 107.6(14) . .
N6 C10 C19 112.5(13) . .
C16 C11 N2 110.6(15) . .
N2 C12 N1 107.9(15) . .
C26 C13 C34 115.2(14) . .
N3 C14 C35 106.5(13) . .
C20 C15 N2 106.5(15) . .
C28 C16 C11 116.5(18) . .
C25 C17 N10 108.7(15) . .
C33 C18 N8 111.2(16) . .
C10 C19 C23 120.6(16) . .
C15 C20 N1 107.2(15) . .
N5 C21 C31 111.5(16) . .
N5 C22 C8 110.5(17) . .
C27 C23 C19 107.3(15) . .
N12 C24 N7 108.6(15) . .
C17 C25 N6 105.6(15) . .
N7 C26 C13 113.3(14) . .
C23 C27 C31 114.2(16) . .
C16 C28 C36 127.6(18) . .
N8 C29 N9 111.3(18) . .
C34 C30 C33 117.1(16) . .
C4 N9 C29 104.6(18) . .
C8 N11 C32 109.4(17) . .
C21 C31 C27 108.8(16) . .
N5 C32 N11 108.0(18) . .
C18 C33 C30 112.2(17) . .
C30 C34 C13 134.4(16) . .
O36 P6 O26 113.3(4) . .
O36 P6 O62 112.9(4) . .
O26 P6 O62 109.9(5) . .
O36 P6 O65 105.1(5) . .
O26 P6 O65 107.7(5) . .
O62 P6 O65 107.6(4) . .
C36 C35 C14 137.0(19) . .
C35 C36 C28 115.9(19) . .

loop_
_geom_bond_atom_site_label_1
_geom_bond_atom_site_label_2
_geom_bond_distance
_geom_bond_site_symmetry_2
Mo1 O47 1.695(8) .
Mo1 O6 1.897(7) .
Mo1 O67 1.907(8) .
Mo1 O12 1.965(8) .
Mo1 O70 2.124(8) .
Mo1 O15 2.317(8) .
Mo2 O29 1.705(8) .
Mo2 O64 1.800(8) .
Mo2 O74 1.820(8) .
Mo2 O43 2.091(7) .
Mo2 O25 2.143(7) .
Mo2 O7 2.440(7) .
Mo3 O8 1.696(7) .
Mo3 O70 1.798(8) .
Mo3 O3 1.807(8) .
Mo3 O33 2.087(8) .
Mo3 O74 2.090(8) .
Mo3 O7 2.431(6) .
Mo4 O30 1.739(7) .
Mo4 O71 1.747(8) .
Mo4 O1 1.928(6) .
Mo4 O44 1.935(7) .
Mo4 O22 2.232(7) .
Mo4 O5 2.239(7) .
Mo5 O48 1.689(8) .
Mo5 O11 1.879(7) .
Mo5 O18 1.898(8) .
Mo5 O14 2.054(7) .
Mo5 O20 2.059(7) .
Mo5 O10 2.258(8) .
Mo6 O45 1.701(8) .
Mo6 O2 1.895(7) .
Mo6 O18 1.903(8) .
Mo6 O12 1.977(8) .
Mo6 O3 2.121(7) .
Mo6 O15 2.306(8) .
Mo7 O37 1.689(8) .
Mo7 O51 1.895(8) .
Mo7 O2 1.901(7) .
Mo7 O17 1.947(8) .
Mo7 O59 2.142(7) .
Mo7 O40 2.318(7) .
Mo8 O63 1.707(8) .
Mo8 O57 1.798(8) .
Mo8 O53 1.801(8) .
Mo8 O24 2.081(8) .
Mo8 O62 2.186(7) .
Mo8 O4 2.433(7) .
Mo9 O52 1.690(8) .
Mo9 O31 1.794(8) .
Mo9 O49 1.814(8) .
Mo9 O24 2.084(8) .
Mo9 O23 2.179(7) .
Mo9 O4 2.425(7) .
Mo10 O55 1.693(8) .
Mo10 O9 1.884(7) .
Mo10 O67 1.891(8) .
Mo10 O64 2.043(8) .
Mo10 O28 2.085(7) .
Mo10 O13 2.240(7) .
Mo11 O34 1.693(8) .
Mo11 O50 1.725(9) .
Mo11 O1 1.918(6) .
Mo11 O39 1.954(7) .
Mo11 O26 2.302(8) .
Mo11 O19 2.305(7) .
Mo12 O66 1.694(9) .
Mo12 O6 1.898(7) .
Mo12 O27 1.910(8) .
Mo12 O17 1.929(8) .
Mo12 O16 2.146(8) .
Mo12 O40 2.328(7) .
Mo13 O38 1.710(8) .
Mo13 O60 1.711(8) .
Mo13 O39 1.892(7) .
Mo13 O24 2.054(7) .
Mo13 O23 2.369(8) .
Mo13 O62 2.369(8) .
Mo14 O35 1.689(8) .
Mo14 O14 1.784(8) .
Mo14 O33 1.811(8) .
Mo14 O43 2.075(7) .
Mo14 O61 2.151(8) .
Mo14 O7 2.442(7) .
Mo15 O56 1.704(8) .
Mo15 O16 1.793(8) .
Mo15 O59 1.798(8) .
Mo15 O57 2.106(9) .
Mo15 O49 2.130(8) .
Mo15 O4 2.437(7) .
Mo16 O54 1.688(8) .
Mo16 O11 1.882(7) .
Mo16 O51 1.902(8) .
Mo16 O31 2.058(7) .
Mo16 O21 2.093(7) .
Mo16 O41 2.261(7) .
Mo17 O68 1.706(9) .
Mo17 O73 1.712(9) .
Mo17 O44 1.884(7) .
Mo17 O43 2.053(7) .
Mo17 O61 2.389(8) .
Mo17 O25 2.422(8) .
Mo18 O75 1.690(8) .
Mo18 O9 1.884(7) .
Mo18 O27 1.887(8) .
Mo18 O53 2.072(7) .
Mo18 O36 2.106(8) .
Mo18 O42 2.248(7) .
Sr1 O5 2.524(7) .
Sr1 O22 2.582(7) .
Sr1 O26 2.613(7) .
Sr1 O10 2.620(7) .
Sr1 O41 2.636(7) .
Sr1 O19 2.646(8) .
Sr1 O42 2.670(7) .
Sr1 O13 2.680(8) .
Sr1 O1 2.908(7) .
Co1 O72 2.051(7) 2_756
Co1 O72 2.051(7) 2_756
Co1 O46 2.072(8) .
Co1 O71 2.134(8) 2_756
Co1 O30 2.138(7) .
Co1 O69 2.169(7) .
Co1 O32 2.188(7) .
P1 O42 1.529(8) .
P1 O41 1.534(8) .
P1 O40 1.549(7) .
P1 O4 1.586(7) .
P2 O13 1.519(8) .
P2 O10 1.531(8) .
P2 O15 1.548(7) .
P2 O7 1.585(6) .
P3 O46 1.519(8) .
P3 O20 1.537(8) .
P3 O5 1.550(7) .
P3 O61 1.577(8) .
P4 O21 1.527(8) .
P4 O19 1.539(8) .
P4 O23 1.563(8) .
P4 O58 1.576(8) .
P5 O72 1.520(8) .
P5 O22 1.542(8) .
P5 O28 1.567(8) .
P5 O25 1.582(8) .
O26 P6 1.533(8) .
O36 P6 1.521(8) .
N8 C29 1.32(2) .
N8 C7 1.38(2) .
N8 C18 1.52(2) .
O62 P6 1.557(8) .
O65 P6 1.607(8) .
O71 Co1 2.134(8) 2_746
O72 Co1 2.051(7) 2_746
N6 C2 1.317(18) .
N6 C25 1.37(2) .
N6 C10 1.493(18) .
N3 C5 1.33(2) .
N3 C6 1.35(2) .
N3 C14 1.492(17) .
N7 C24 1.354(18) .
N7 C9 1.36(2) .
N7 C26 1.491(18) .
N10 C2 1.315(19) .
N10 C17 1.41(2) .
N4 C5 1.32(2) .
N4 C3 1.35(2) .
N2 C12 1.33(2) .
N2 C15 1.39(2) .
N2 C11 1.46(2) .
C1 C9 1.33(2) .
C1 N12 1.35(2) .
C3 C6 1.35(2) .
C4 C7 1.32(2) .
C4 N9 1.32(2) .
N5 C22 1.31(2) .
N5 C32 1.32(2) .
N5 C21 1.459(19) .
N1 C12 1.38(2) .
N1 C20 1.43(2) .
C8 N11 1.25(2) .
C8 C22 1.34(2) .
N12 C24 1.34(2) .
C10 C19 1.50(2) .
C11 C16 1.45(2) .
C13 C26 1.50(2) .
C13 C34 1.53(2) .
C14 C35 1.63(2) .
C15 C20 1.37(2) .
C16 C28 1.40(3) .
C17 C25 1.34(2) .
C18 C33 1.42(2) .
C19 C23 1.52(2) .
C21 C31 1.52(3) .
C23 C27 1.47(2) .
C27 C31 1.55(2) .
C28 C36 1.52(3) .
C29 N9 1.36(2) .
C30 C34 1.32(2) .
C30 C33 1.55(2) .
N11 C32 1.35(2) .
C35 C36 1.27(2) .

loop_
_geom_hbond_atom_site_label_D
_geom_hbond_atom_site_label_H
_geom_hbond_atom_site_label_A
_geom_hbond_distance_DH
_geom_hbond_distance_HA
_geom_hbond_distance_DA
_geom_hbond_angle_DHA
_geom_hbond_site_symmetry_A
O2W H2WB O56 0.85 2.53 2.974(14) 114.0 2_655
O2W H2WA O52 0.85 2.37 3.053(16) 137.2 1_455
O1W H1WB O49 0.85 2.51 3.223(14) 142.3 2_645
O1W H1WB O59 0.85 2.29 2.968(14) 137.4 2_645
O1W H1WA O63 0.85 2.55 3.175(15) 130.8 1_455
N9 H9A O45 0.86 2.42 3.034(19) 128.6 2_655
N4 H4A O71 0.86 2.51 3.066(15) 123.0 2_746
N4 H4A O46 0.86 2.21 2.933(17) 141.6 1_545
O69 H69B O71 0.85 3.18 3.227(11) 85.3 2_756
O32 H32C O50 0.85 2.54 3.114(12) 125.9 2_756
O32 H32C O1 0.85 2.50 3.259(12) 149.3 2_756
O32 H32C O26 0.85 2.29 3.006(11) 141.8 2_756
N1 H1A O1W 0.86 1.99 2.799(17) 155.4 .
O69 H69A O19 0.85 2.32 3.064(11) 146.9 .
O32 H32B O30 0.85 2.84 2.953(11) 89.0 .
